data_7702540
loop_
_publ_author_name
'Renner, Patrick'
'Galka, Christian H.'
'Gade, Lutz H.'
'Radojevic, Sanja'
'McPartlin, Mary'

_publ_section_title
;
 Synthesis and structural characterization of a novel C3-chiral triamine
 and its trilithium triamide
;
_journal_issue 7
_journal_name_full 'Journal of the Chemical Society, Dalton Transactions'
_journal_page_first 964
_journal_paper_doi 10.1039/b100719j
_journal_year 2001
_chemical_formula_sum 'C37 H52 Li3 N3 Si3'
_chemical_formula_weight 643.91
_space_group_IT_number 19
_space_group_name_Hall 'P 2ac 2ab'
_space_group_name_H-M_alt 'P 21 21 21'
_symmetry_cell_setting orthorhombic
_symmetry_Int_Tables_number 19
_symmetry_space_group_name_H-M 'P 21 21 21'
_atom_sites_solution_hydrogens geom
_atom_sites_solution_primary direct
_atom_sites_solution_secondary difmap
_audit_creation_method SHELXL-97
_cell_angle_alpha 90.00
_cell_angle_beta 90.00
_cell_angle_gamma 90.00
_cell_formula_units_Z 4
_cell_length_a 11.323(2)
_cell_length_b 16.714(6)
_cell_length_c 19.535(3)
_cell_measurement_reflns_used 25
_cell_measurement_temperature 173(2)
_cell_measurement_theta_max 15
_cell_measurement_theta_min 10
_cell_volume 3697.0(16)
_computing_cell_refinement 'CAD4 (Enraf-Nonius)'
_computing_data_collection 'CAD4 (Enraf-Nonius)'
_computing_data_reduction 'BEGIN (SDP)'
_computing_structure_refinement 'SHELXL-97 (Sheldrick, 1997)'
_computing_structure_solution 'SHELXS-97 (Sheldrick, 1990)'
_diffrn_ambient_temperature 173(2)
_diffrn_measured_fraction_theta_full 1.000
_diffrn_measured_fraction_theta_max 1.000
_diffrn_measurement_device_type 'CAD4 (Enraf-Nonius)'
_diffrn_measurement_method 'Omega/Theta scans'
_diffrn_radiation_monochromator graphite
_diffrn_radiation_source 'fine-focus sealed tube'
_diffrn_radiation_type MoK\a
_diffrn_radiation_wavelength 0.71073
_diffrn_reflns_av_R_equivalents 0.0338
_diffrn_reflns_av_sigmaI/netI 0.0384
_diffrn_reflns_limit_h_max 1
_diffrn_reflns_limit_h_min -12
_diffrn_reflns_limit_k_max 17
_diffrn_reflns_limit_k_min -2
_diffrn_reflns_limit_l_max 21
_diffrn_reflns_limit_l_min -2
_diffrn_reflns_number 3657
_diffrn_reflns_theta_full 22.50
_diffrn_reflns_theta_max 22.50
_diffrn_reflns_theta_min 2.08
_diffrn_standards_decay_% 0.1
_diffrn_standards_interval_time 60
_diffrn_standards_number 2
_exptl_absorpt_coefficient_mu 0.157
_exptl_absorpt_correction_T_max 0.9970
_exptl_absorpt_correction_T_min 0.9431
_exptl_absorpt_correction_type empirical
_exptl_absorpt_process_details
; 
empirical absorption correction by psi-scans from 10 reflections 
with chi-angles near 90 degrees 
;
_exptl_crystal_colour colourless
_exptl_crystal_density_diffrn 1.157
_exptl_crystal_density_method 'not measured'
_exptl_crystal_description block
_exptl_crystal_F_000 1384
_exptl_crystal_size_max 0.2
_exptl_crystal_size_mid 0.2
_exptl_crystal_size_min 0.2
_refine_diff_density_max 0.371
_refine_diff_density_min -0.345
_refine_diff_density_rms 0.063
_refine_ls_abs_structure_details 'Flack H D (1983), Acta Cryst. A39, 876-881'
_refine_ls_abs_structure_Flack -0.5(4)
_refine_ls_extinction_coef 0.0049(10)
_refine_ls_extinction_expression Fc^*^=kFc[1+0.001xFc^2^\l^3^/sin(2\q)]^-1/4^
_refine_ls_extinction_method SHELXL
_refine_ls_goodness_of_fit_ref 1.098
_refine_ls_hydrogen_treatment refxyz
_refine_ls_matrix_type full
_refine_ls_number_parameters 426
_refine_ls_number_reflns 3410
_refine_ls_number_restraints 126
_refine_ls_restrained_S_all 1.102
_refine_ls_R_factor_all 0.1112
_refine_ls_R_factor_gt 0.0745
_refine_ls_shift/su_max 0.000
_refine_ls_shift/su_mean 0.000
_refine_ls_structure_factor_coef Fsqd
_refine_ls_weighting_details 'calc w=1/[\s^2^(Fo^2^)+(0.0839P)^2^+6.8431P] where P=(Fo^2^+2Fc^2^)/3'
_refine_ls_weighting_scheme calc
_refine_ls_wR_factor_gt 0.1817
_refine_ls_wR_factor_ref 0.2101
_reflns_number_gt 2558
_reflns_number_total 3410
_reflns_threshold_expression >2sigma(I)
_cod_data_source_file b100719j.txt
_cod_data_source_block 2
_cod_original_cell_volume 3696.9(17)
_cod_database_code 7702540

loop_
_symmetry_equiv_pos_as_xyz
'x, y, z'
'-x+1/2, -y, z+1/2'
'-x, y+1/2, -z+1/2'
'x+1/2, -y+1/2, -z'

loop_
_atom_site_label
_atom_site_type_symbol
_atom_site_fract_x
_atom_site_fract_y
_atom_site_fract_z
_atom_site_U_iso_or_equiv
_atom_site_adp_type
_atom_site_occupancy
_atom_site_symmetry_multiplicity
_atom_site_calc_flag
_atom_site_refinement_flags
_atom_site_disorder_assembly
_atom_site_disorder_group
Si1 Si 0.4121(2) 0.50020(18) 0.20738(14) 0.0763(8) Uani 1 1 d D . .
Si2 Si 0.1567(2) 0.42641(18) 0.20513(16) 0.0810(9) Uani 1 1 d D . .
Si3 Si 0.2776(2) 0.46718(18) 0.34726(14) 0.0795(9) Uani 1 1 d D . .
N1 N 0.4901(5) 0.4132(4) 0.2178(3) 0.0598(19) Uani 1 1 d . A .
N2 N 0.2170(6) 0.3344(4) 0.1928(3) 0.0637(19) Uani 1 1 d D A .
N3 N 0.3160(6) 0.3685(5) 0.3548(3) 0.067(2) Uani 1 1 d . A .
Li1 Li 0.4697(13) 0.3686(11) 0.3089(8) 0.078(5) Uani 1 1 d . A .
Li2 Li 0.3815(13) 0.3387(10) 0.1686(7) 0.073(4) Uani 1 1 d . A .
Li3 Li 0.2414(11) 0.3011(9) 0.2877(8) 0.069(4) Uani 1 1 d . A .
C1 C 0.2666(7) 0.4909(6) 0.2530(4) 0.066(2) Uani 1 1 d . B .
H1 H 0.2321 0.5459 0.2514 0.080 Uiso 1 1 calc R . .
C10 C 0.6158(7) 0.4114(6) 0.1966(5) 0.073(3) Uani 1 1 d . . .
H10 H 0.6468 0.4675 0.1962 0.088 Uiso 1 1 calc R B .
C11 C 0.6353(9) 0.3748(7) 0.1264(5) 0.102(4) Uani 1 1 d . B .
H11A H 0.5736 0.3950 0.0949 0.122 Uiso 1 1 calc R . .
H11B H 0.7128 0.3928 0.1087 0.122 Uiso 1 1 calc R . .
C12 C 0.6322(8) 0.2853(8) 0.1263(5) 0.091(3) Uani 1 1 d . . .
H12A H 0.6416 0.2656 0.0788 0.109 Uiso 1 1 calc R B .
H12B H 0.5547 0.2668 0.1435 0.109 Uiso 1 1 calc R . .
C13 C 0.7295(8) 0.2511(7) 0.1706(6) 0.091(3) Uani 1 1 d . B .
H13A H 0.7178 0.1927 0.1756 0.109 Uiso 1 1 calc R . .
H13B H 0.8067 0.2600 0.1481 0.109 Uiso 1 1 calc R . .
C14 C 0.7300(7) 0.2892(6) 0.2395(5) 0.070(3) Uani 1 1 d . . .
C15 C 0.7843(7) 0.2478(6) 0.2937(6) 0.085(3) Uani 1 1 d . B .
H15 H 0.8158 0.1959 0.2864 0.102 Uiso 1 1 calc R . .
C16 C 0.7915(11) 0.2826(9) 0.3571(7) 0.112(4) Uani 1 1 d . . .
H16 H 0.8269 0.2541 0.3938 0.134 Uiso 1 1 calc R B .
C17 C 0.7490(9) 0.3570(9) 0.3679(7) 0.109(4) Uani 1 1 d . B .
H17 H 0.7576 0.3817 0.4114 0.131 Uiso 1 1 calc R . .
C18 C 0.6939(8) 0.3961(7) 0.3160(6) 0.089(3) Uani 1 1 d . . .
H18 H 0.6617 0.4476 0.3247 0.106 Uiso 1 1 calc R B .
C19 C 0.6825(7) 0.3637(6) 0.2506(5) 0.070(3) Uani 1 1 d . A .
C20' C 0.1568(14) 0.2676(9) 0.1567(7) 0.069(7) Uiso 0.50 1 d PD A 4
H20' H 0.0858 0.2908 0.1337 0.083 Uiso 0.50 1 calc PR A 4
C21' C 0.112(2) 0.2038(11) 0.2066(10) 0.085(7) Uiso 0.50 1 d PD A 4
H21A H 0.1792 0.1844 0.2346 0.102 Uiso 0.50 1 calc PR A 4
H21B H 0.0537 0.2282 0.2379 0.102 Uiso 0.50 1 calc PR A 4
C22' C 0.056(2) 0.1337(12) 0.1705(13) 0.107(7) Uiso 0.50 1 d PD A 4
H22A H -0.0031 0.1523 0.1366 0.128 Uiso 0.50 1 calc PR A 4
H22B H 0.0163 0.0980 0.2038 0.128 Uiso 0.50 1 calc PR A 4
C23' C 0.1581(17) 0.0897(12) 0.1345(11) 0.088(7) Uiso 0.50 1 d PD A 4
H23A H 0.2057 0.0612 0.1694 0.106 Uiso 0.50 1 calc PR A 4
H23B H 0.1249 0.0492 0.1030 0.106 Uiso 0.50 1 calc PR A 4
C24' C 0.2385(11) 0.1458(6) 0.0942(7) 0.057(5) Uiso 0.50 1 d PGD A 4
C25' C 0.3131(13) 0.1121(6) 0.0456(8) 0.094(7) Uiso 0.50 1 d PG A 4
H25' H 0.3176 0.0556 0.0410 0.113 Uiso 0.50 1 calc PR A 4
C26' C 0.3812(13) 0.1610(9) 0.0037(7) 0.101(8) Uiso 0.50 1 d PG A 4
H26' H 0.4322 0.1380 -0.0295 0.121 Uiso 0.50 1 calc PR A 4
C27' C 0.3746(14) 0.2437(9) 0.0104(8) 0.113(9) Uiso 0.50 1 d PG A 4
H27' H 0.4211 0.2772 -0.0182 0.135 Uiso 0.50 1 calc PR A 4
C28' C 0.3000(15) 0.2774(6) 0.0590(8) 0.086(7) Uiso 0.50 1 d PG A 4
H28' H 0.2955 0.3339 0.0636 0.104 Uiso 0.50 1 calc PR A 4
C29' C 0.2319(12) 0.2285(7) 0.1009(7) 0.049(4) Uiso 0.50 1 d PGD A 4
C20 C 0.1488(11) 0.2869(12) 0.1425(7) 0.067(3) Uani 0.50 1 d PDU A 3
H20 H 0.0896 0.3226 0.1199 0.080 Uiso 0.50 1 calc PR A 3
C21 C 0.0835(15) 0.2163(9) 0.1754(10) 0.070(3) Uani 0.50 1 d PDU A 3
H21C H 0.0423 0.2351 0.2171 0.084 Uiso 0.50 1 calc PR A 3
H21D H 0.0230 0.1962 0.1431 0.084 Uiso 0.50 1 calc PR A 3
C22 C 0.1666(14) 0.1478(10) 0.1946(9) 0.065(3) Uani 0.50 1 d PDU A 3
H22C H 0.2300 0.1677 0.2250 0.078 Uiso 0.50 1 calc PR A 3
H22D H 0.1224 0.1055 0.2192 0.078 Uiso 0.50 1 calc PR A 3
C23 C 0.2193(16) 0.1141(9) 0.1299(8) 0.066(3) Uani 0.50 1 d PDU A 3
H23C H 0.1571 0.0857 0.1039 0.079 Uiso 0.50 1 calc PR A 3
H23D H 0.2813 0.0749 0.1420 0.079 Uiso 0.50 1 calc PR A 3
C24 C 0.2728(11) 0.1795(7) 0.0849(5) 0.063(3) Uani 0.50 1 d PGDU A 3
C25 C 0.3609(12) 0.1570(7) 0.0393(5) 0.073(3) Uani 0.50 1 d PGU A 3
H25 H 0.3850 0.1026 0.0366 0.088 Uiso 0.50 1 calc PR A 3
C26 C 0.4137(11) 0.2139(9) -0.0026(5) 0.082(4) Uani 0.50 1 d PGU A 3
H26 H 0.4739 0.1985 -0.0338 0.099 Uiso 0.50 1 calc PR A 3
C27 C 0.3785(13) 0.2935(7) 0.0013(6) 0.087(4) Uani 0.50 1 d PGU A 3
H27 H 0.4146 0.3324 -0.0273 0.105 Uiso 0.50 1 calc PR A 3
C28 C 0.2904(13) 0.3160(6) 0.0470(6) 0.080(3) Uani 0.50 1 d PGU A 3
H28 H 0.2663 0.3704 0.0496 0.096 Uiso 0.50 1 calc PR A 3
C29 C 0.2376(11) 0.2590(8) 0.0888(5) 0.064(3) Uani 0.50 1 d PGDU A 3
C30 C 0.3063(10) 0.3324(7) 0.4249(4) 0.086(3) Uani 1 1 d . . .
H30 H 0.2450 0.3634 0.4505 0.103 Uiso 1 1 calc R B .
C31 C 0.4229(12) 0.3389(9) 0.4656(5) 0.114(5) Uani 1 1 d . B .
H31A H 0.4623 0.3901 0.4545 0.136 Uiso 1 1 calc R . .
H31B H 0.4054 0.3386 0.5153 0.136 Uiso 1 1 calc R . .
C32 C 0.5043(11) 0.2703(10) 0.4487(5) 0.115(5) Uani 1 1 d . . .
H32A H 0.5212 0.2703 0.3989 0.138 Uiso 1 1 calc R B .
H32B H 0.5799 0.2771 0.4733 0.138 Uiso 1 1 calc R . .
C33 C 0.4490(11) 0.1916(8) 0.4686(5) 0.102(4) Uani 1 1 d . B .
H33A H 0.5004 0.1473 0.4530 0.122 Uiso 1 1 calc R . .
H33B H 0.4433 0.1886 0.5191 0.122 Uiso 1 1 calc R . .
C34 C 0.3287(11) 0.1813(9) 0.4385(5) 0.092(4) Uani 1 1 d . . .
C35 C 0.2812(11) 0.1054(9) 0.4302(5) 0.099(4) Uani 1 1 d . B .
H35 H 0.3246 0.0599 0.4448 0.118 Uiso 1 1 calc R . .
C36 C 0.1721(12) 0.0960(9) 0.4011(7) 0.109(4) Uani 1 1 d . . .
H36 H 0.1414 0.0436 0.3946 0.130 Uiso 1 1 calc R B .
C37 C 0.1070(10) 0.1603(9) 0.3815(6) 0.098(4) Uani 1 1 d . B .
H37 H 0.0310 0.1531 0.3617 0.117 Uiso 1 1 calc R . .
C38 C 0.1515(10) 0.2348(7) 0.3902(4) 0.082(3) Uani 1 1 d . . .
H38 H 0.1052 0.2794 0.3766 0.099 Uiso 1 1 calc R B .
C39 C 0.2627(10) 0.2484(9) 0.4186(4) 0.085(3) Uani 1 1 d . A .
C40' C 0.4980(17) 0.5973(8) 0.2211(11) 0.068(6) Uiso 0.50 1 d PD B 2
H40A H 0.5720 0.5953 0.1952 0.101 Uiso 0.50 1 calc PR B 2
H40B H 0.5155 0.6037 0.2699 0.101 Uiso 0.50 1 calc PR B 2
H40C H 0.4505 0.6427 0.2053 0.101 Uiso 0.50 1 calc PR B 2
C41' C 0.410(2) 0.5437(14) 0.1167(7) 0.100(9) Uiso 0.50 1 d PD B 2
H41A H 0.4905 0.5444 0.0982 0.151 Uiso 0.50 1 calc PR B 2
H41B H 0.3788 0.5984 0.1181 0.151 Uiso 0.50 1 calc PR B 2
H41C H 0.3596 0.5106 0.0874 0.151 Uiso 0.50 1 calc PR B 2
C42' C 0.127(3) 0.4814(16) 0.1192(9) 0.092(8) Uiso 0.50 1 d PD B 2
H42A H 0.0714 0.4503 0.0917 0.138 Uiso 0.50 1 calc PR B 2
H42B H 0.2017 0.4874 0.0941 0.138 Uiso 0.50 1 calc PR B 2
H42C H 0.0939 0.5344 0.1285 0.138 Uiso 0.50 1 calc PR B 2
C43' C 0.0215(14) 0.4066(12) 0.2648(10) 0.076(6) Uiso 0.50 1 d PD B 2
H43A H -0.0357 0.3725 0.2410 0.114 Uiso 0.50 1 calc PR B 2
H43B H -0.0159 0.4576 0.2767 0.114 Uiso 0.50 1 calc PR B 2
H43C H 0.0482 0.3798 0.3066 0.114 Uiso 0.50 1 calc PR B 2
C44' C 0.1448(16) 0.4830(15) 0.4050(12) 0.093(8) Uiso 0.50 1 d PD B 2
H44A H 0.1648 0.4668 0.4518 0.140 Uiso 0.50 1 calc PR B 2
H44B H 0.0785 0.4507 0.3884 0.140 Uiso 0.50 1 calc PR B 2
H44C H 0.1226 0.5397 0.4046 0.140 Uiso 0.50 1 calc PR B 2
C45' C 0.4084(17) 0.5210(13) 0.3885(11) 0.086(7) Uiso 0.50 1 d PD B 2
H45A H 0.4127 0.5068 0.4371 0.129 Uiso 0.50 1 calc PR B 2
H45B H 0.3980 0.5789 0.3839 0.129 Uiso 0.50 1 calc PR B 2
H45C H 0.4816 0.5048 0.3656 0.129 Uiso 0.50 1 calc PR B 2
C40 C 0.4973(19) 0.5883(10) 0.2476(12) 0.076(7) Uiso 0.50 1 d PD B 1
H40D H 0.5739 0.5941 0.2248 0.114 Uiso 0.50 1 calc PR B 1
H40E H 0.5097 0.5779 0.2965 0.114 Uiso 0.50 1 calc PR B 1
H40F H 0.4516 0.6377 0.2421 0.114 Uiso 0.50 1 calc PR B 1
C41 C 0.3788(18) 0.5116(13) 0.1107(5) 0.065(5) Uiso 0.50 1 d PD B 1
H41D H 0.4532 0.5154 0.0853 0.097 Uiso 0.50 1 calc PR B 1
H41E H 0.3321 0.5602 0.1032 0.097 Uiso 0.50 1 calc PR B 1
H41F H 0.3342 0.4649 0.0947 0.097 Uiso 0.50 1 calc PR B 1
C42 C 0.081(3) 0.473(2) 0.1268(13) 0.137(14) Uiso 0.50 1 d PD B 1
H42D H 0.0269 0.4340 0.1062 0.206 Uiso 0.50 1 calc PR B 1
H42E H 0.1404 0.4889 0.0931 0.206 Uiso 0.50 1 calc PR B 1
H42F H 0.0357 0.5204 0.1410 0.206 Uiso 0.50 1 calc PR B 1
C43 C -0.0030(10) 0.4313(11) 0.2365(10) 0.061(5) Uiso 0.50 1 d PD B 1
H43D H -0.0520 0.3954 0.2088 0.092 Uiso 0.50 1 calc PR B 1
H43E H -0.0323 0.4862 0.2321 0.092 Uiso 0.50 1 calc PR B 1
H43F H -0.0065 0.4148 0.2846 0.092 Uiso 0.50 1 calc PR B 1
C44 C 0.1326(12) 0.5083(13) 0.3828(11) 0.072(6) Uiso 0.50 1 d PD B 1
H44D H 0.1286 0.4980 0.4322 0.108 Uiso 0.50 1 calc PR B 1
H44E H 0.0660 0.4820 0.3600 0.108 Uiso 0.50 1 calc PR B 1
H44F H 0.1287 0.5661 0.3746 0.108 Uiso 0.50 1 calc PR B 1
C45 C 0.3675(19) 0.5475(11) 0.3926(11) 0.085(7) Uiso 0.50 1 d PD B 1
H45D H 0.3737 0.5344 0.4414 0.128 Uiso 0.50 1 calc PR B 1
H45E H 0.3285 0.5994 0.3872 0.128 Uiso 0.50 1 calc PR B 1
H45F H 0.4468 0.5499 0.3725 0.128 Uiso 0.50 1 calc PR B 1

loop_
_atom_site_aniso_label
_atom_site_aniso_U_11
_atom_site_aniso_U_22
_atom_site_aniso_U_33
_atom_site_aniso_U_23
_atom_site_aniso_U_13
_atom_site_aniso_U_12
Si1 0.0455(12) 0.102(2) 0.0817(17) 0.0276(18) 0.0035(13) 0.0166(14)
Si2 0.0471(14) 0.104(2) 0.092(2) -0.0341(19) -0.0209(15) 0.0202(14)
Si3 0.0691(16) 0.101(2) 0.0687(16) -0.0329(16) 0.0075(15) -0.0247(17)
N1 0.030(3) 0.090(5) 0.059(4) 0.023(4) -0.005(3) 0.011(3)
N2 0.061(4) 0.085(5) 0.044(4) -0.016(4) -0.007(4) 0.023(4)
N3 0.067(4) 0.102(6) 0.033(3) -0.016(4) 0.012(3) -0.024(4)
Li1 0.061(9) 0.113(13) 0.059(9) 0.021(9) -0.019(8) -0.009(9)
Li2 0.063(9) 0.099(11) 0.057(8) 0.005(9) 0.015(7) 0.031(9)
Li3 0.050(7) 0.087(10) 0.070(9) -0.017(9) -0.011(7) -0.011(8)
C1 0.048(4) 0.079(6) 0.072(5) -0.015(5) -0.001(4) 0.007(5)
C10 0.040(4) 0.094(7) 0.085(7) 0.043(6) 0.023(5) 0.009(5)
C11 0.074(7) 0.149(11) 0.083(7) 0.062(8) 0.036(6) 0.057(7)
C12 0.064(6) 0.144(10) 0.065(6) 0.019(7) 0.011(5) 0.026(7)
C13 0.047(5) 0.114(8) 0.111(8) 0.041(8) 0.017(6) 0.006(6)
C14 0.031(4) 0.089(7) 0.089(7) 0.036(6) 0.004(5) 0.000(5)
C15 0.044(5) 0.094(7) 0.118(8) 0.047(8) -0.017(6) 0.003(5)
C16 0.079(8) 0.149(12) 0.107(10) 0.047(10) -0.041(8) 0.003(8)
C17 0.062(7) 0.147(12) 0.119(10) -0.002(10) -0.042(7) 0.006(8)
C18 0.057(6) 0.099(8) 0.110(8) 0.017(7) -0.025(6) 0.005(6)
C19 0.027(4) 0.088(7) 0.093(7) 0.037(6) -0.005(5) 0.000(5)
C20 0.065(7) 0.081(7) 0.054(7) -0.032(6) -0.023(5) 0.030(6)
C21 0.057(7) 0.084(7) 0.069(7) -0.042(6) -0.013(5) 0.024(6)
C22 0.051(7) 0.070(7) 0.074(6) -0.034(6) -0.001(6) 0.012(6)
C23 0.063(7) 0.066(6) 0.068(7) -0.028(5) -0.007(6) 0.024(6)
C24 0.073(7) 0.073(6) 0.044(5) -0.015(5) -0.022(5) 0.037(6)
C25 0.099(8) 0.086(7) 0.035(6) -0.007(6) -0.012(5) 0.043(7)
C26 0.126(9) 0.097(7) 0.023(6) -0.006(6) -0.006(6) 0.041(7)
C27 0.142(9) 0.093(7) 0.028(6) -0.004(6) -0.002(6) 0.034(8)
C28 0.130(9) 0.082(6) 0.028(6) -0.006(6) -0.013(6) 0.039(7)
C29 0.080(7) 0.074(6) 0.037(5) -0.016(5) -0.023(5) 0.034(6)
C30 0.096(8) 0.127(9) 0.036(4) -0.015(5) 0.015(5) -0.033(7)
C31 0.130(11) 0.179(13) 0.032(5) -0.008(7) -0.014(6) -0.042(11)
C32 0.095(8) 0.203(15) 0.047(6) 0.000(9) -0.016(6) -0.036(10)
C33 0.108(9) 0.137(10) 0.061(6) -0.007(7) 0.011(6) -0.019(9)
C34 0.081(8) 0.145(11) 0.049(6) -0.013(7) 0.029(6) -0.037(9)
C35 0.077(8) 0.140(11) 0.079(7) 0.001(8) 0.027(6) -0.020(8)
C36 0.092(9) 0.125(11) 0.109(10) -0.011(9) 0.055(8) -0.026(9)
C37 0.070(7) 0.126(10) 0.097(8) -0.007(8) 0.032(7) -0.026(8)
C38 0.084(7) 0.114(9) 0.049(5) 0.000(6) 0.031(5) -0.024(7)
C39 0.083(8) 0.140(10) 0.031(5) -0.011(6) 0.024(5) -0.034(8)

loop_
_atom_type_symbol
_atom_type_description
_atom_type_scat_dispersion_real
_atom_type_scat_dispersion_imag
_atom_type_scat_source
C C 0.0033 0.0016 'International Tables Vol C Tables 4.2.6.8 and 6.1.1.4'
H H 0.0000 0.0000 'International Tables Vol C Tables 4.2.6.8 and 6.1.1.4'
Li Li -0.0003 0.0001 'International Tables Vol C Tables 4.2.6.8 and 6.1.1.4'
N N 0.0061 0.0033 'International Tables Vol C Tables 4.2.6.8 and 6.1.1.4'
Si Si 0.0817 0.0704 'International Tables Vol C Tables 4.2.6.8 and 6.1.1.4'

loop_
_geom_angle_atom_site_label_1
_geom_angle_atom_site_label_2
_geom_angle_atom_site_label_3
_geom_angle
N1 Si1 C1 108.9(4)
N1 Si1 C40' 116.2(7)
C1 Si1 C40' 116.7(7)
N1 Si1 C41' 116.0(8)
C1 Si1 C41' 117.3(9)
C40' Si1 C41' 79.3(11)
N1 Si1 C40 110.0(8)
C1 Si1 C40 107.9(8)
C40' Si1 C40 16.1(9)
C41' Si1 C40 95.4(11)
N1 Si1 C41 107.5(7)
C1 Si1 C41 107.5(7)
C40' Si1 C41 98.8(10)
C41' Si1 C41 19.5(9)
C40 Si1 C41 114.9(10)
N1 Si1 Li2 44.3(4)
C1 Si1 Li2 86.6(4)
C40' Si1 Li2 155.7(7)
C41' Si1 Li2 96.5(8)
C40 Si1 Li2 154.2(8)
C41 Si1 Li2 78.9(7)
N1 Si1 Li1 36.5(4)
C1 Si1 Li1 79.5(4)
C40' Si1 Li1 114.5(7)
C41' Si1 Li1 152.0(8)
C40 Si1 Li1 100.3(8)
C41 Si1 Li1 138.7(7)
Li2 Si1 Li1 60.6(4)
N2 Si2 C1 108.7(4)
N2 Si2 C43 117.7(6)
C1 Si2 C43 116.1(6)
N2 Si2 C42 115.8(12)
C1 Si2 C42 117.2(12)
C43 Si2 C42 79.3(12)
N2 Si2 C42' 112.0(9)
C1 Si2 C42' 105.7(9)
C43 Si2 C42' 95.4(11)
C42 Si2 C42' 16.8(14)
N2 Si2 C43' 104.3(7)
C1 Si2 C43' 108.5(7)
C43 Si2 C43' 22.2(7)
C42 Si2 C43' 101.1(12)
C42' Si2 C43' 117.5(11)
N2 Si2 Li3 43.2(4)
C1 Si2 Li3 85.2(4)
C43 Si2 Li3 99.8(7)
C42 Si2 Li3 155.8(12)
C42' Si2 Li3 155.0(9)
C43' Si2 Li3 78.4(7)
N2 Si2 Li2 35.8(4)
C1 Si2 Li2 80.8(4)
C43 Si2 Li2 153.3(7)
C42 Si2 Li2 112.7(11)
C42' Si2 Li2 99.8(9)
C43' Si2 Li2 136.0(7)
Li3 Si2 Li2 59.1(4)
N3 Si3 C1 107.7(4)
N3 Si3 C44' 106.5(8)
C1 Si3 C44' 119.9(9)
N3 Si3 C45 120.2(8)
C1 Si3 C45 109.9(8)
C44' Si3 C45 92.8(11)
N3 Si3 C45' 102.7(8)
C1 Si3 C45' 111.3(8)
C44' Si3 C45' 107.3(11)
C45 Si3 C45' 19.5(10)
N3 Si3 C44 122.3(8)
C1 Si3 C44 102.9(8)
C44' Si3 C44 18.8(10)
C45 Si3 C44 92.1(10)
C45' Si3 C44 110.1(10)
N3 Si3 Li1 42.8(4)
C1 Si3 Li1 85.1(4)
C44' Si3 Li1 147.9(9)
C45 Si3 Li1 97.0(8)
C45' Si3 Li1 77.9(8)
C44 Si3 Li1 165.1(8)
N3 Si3 Li3 35.6(4)
C1 Si3 Li3 79.0(4)
C44' Si3 Li3 104.4(8)
C45 Si3 Li3 153.5(8)
C45' Si3 Li3 134.1(8)
C44 Si3 Li3 110.6(7)
Li1 Si3 Li3 58.0(4)
C10 N1 Si1 118.5(6)
C10 N1 Li1 111.3(7)
Si1 N1 Li1 111.9(6)
C10 N1 Li2 116.3(7)
Si1 N1 Li2 98.9(5)
Li1 N1 Li2 97.4(7)
C20 N2 C20' 16.9(12)
C20 N2 Si2 111.7(9)
C20' N2 Si2 124.2(8)
C20 N2 Li2 111.2(7)
C20' N2 Li2 110.8(8)
Si2 N2 Li2 113.0(7)
C20 N2 Li3 123.3(10)
C20' N2 Li3 107.5(9)
Si2 N2 Li3 100.4(5)
Li2 N2 Li3 96.2(6)
C30 N3 Si3 116.6(6)
C30 N3 Li3 110.7(7)
Si3 N3 Li3 113.2(6)
C30 N3 Li1 118.9(8)
Si3 N3 Li1 100.7(6)
Li3 N3 Li1 94.5(7)
N1 Li1 N3 121.7(8)
N1 Li1 C18 82.2(6)
N3 Li1 C18 148.1(8)
N1 Li1 C19 60.9(5)
N3 Li1 C19 177.3(8)
C18 Li1 C19 30.7(4)
N1 Li1 Si3 96.3(6)
N3 Li1 Si3 36.5(4)
C18 Li1 Si3 129.6(8)
C19 Li1 Si3 145.6(7)
N1 Li1 Li3 97.3(6)
N3 Li1 Li3 42.3(5)
C18 Li1 Li3 165.7(9)
C19 Li1 Li3 138.2(8)
Si3 Li1 Li3 64.7(5)
N1 Li1 Li2 42.0(5)
N3 Li1 Li2 97.1(6)
C18 Li1 Li2 114.3(7)
C19 Li1 Li2 84.5(6)
Si3 Li1 Li2 94.8(5)
Li3 Li1 Li2 59.5(5)
N1 Li1 Si1 31.6(3)
N3 Li1 Si1 96.3(6)
C18 Li1 Si1 96.7(6)
C19 Li1 Si1 86.4(5)
Si3 Li1 Si1 65.5(4)
Li3 Li1 Si1 89.8(5)
Li2 Li1 Si1 56.2(4)
N2 Li2 N1 120.0(8)
N2 Li2 C28' 80.9(7)
N1 Li2 C28' 151.5(8)
N2 Li2 C28 80.6(6)
N1 Li2 C28 140.3(8)
C28' Li2 C28 15.4(3)
N2 Li2 C29 61.6(5)
N1 Li2 C29 170.7(9)
C28' Li2 C29 21.5(4)
C28 Li2 C29 30.8(2)
N2 Li2 Si1 95.1(6)
N1 Li2 Si1 36.8(4)
C28' Li2 Si1 130.8(6)
C28 Li2 Si1 115.5(6)
C29 Li2 Si1 136.2(6)
N2 Li2 Li3 42.4(4)
N1 Li2 Li3 94.9(6)
C28' Li2 Li3 113.1(7)
C28 Li2 Li3 118.9(7)
C29 Li2 Li3 91.6(6)
Si1 Li2 Li3 93.4(5)
N2 Li2 Li1 96.0(6)
N1 Li2 Li1 40.6(4)
C28' Li2 Li1 165.7(8)
C28 Li2 Li1 176.3(7)
C29 Li2 Li1 147.9(7)
Si1 Li2 Li1 63.2(5)
Li3 Li2 Li1 58.4(5)
N2 Li2 Si2 31.2(3)
N1 Li2 Si2 95.8(6)
C28' Li2 Si2 95.1(6)
C28 Li2 Si2 87.3(5)
C29 Li2 Si2 82.1(4)
Si1 Li2 Si2 64.9(3)
Li3 Li2 Si2 56.8(4)
Li1 Li2 Si2 89.0(5)
N3 Li3 N2 122.7(8)
N3 Li3 C38 83.9(6)
N2 Li3 C38 145.8(7)
N3 Li3 C21' 172.0(9)
N2 Li3 C21' 62.5(6)
C38 Li3 C21' 89.0(6)
N3 Li3 C39 60.6(5)
N2 Li3 C39 176.2(8)
C38 Li3 C39 30.7(4)
C21' Li3 C39 113.9(7)
N3 Li3 C20' 153.3(9)
N2 Li3 C20' 30.5(4)
C38 Li3 C20' 120.4(6)
C21' Li3 C20' 32.3(3)
C39 Li3 C20' 146.0(7)
N3 Li3 Si2 96.0(6)
N2 Li3 Si2 36.5(3)
C38 Li3 Si2 130.5(6)
C21' Li3 Si2 85.8(6)
C39 Li3 Si2 144.3(6)
C20' Li3 Si2 60.4(5)
N3 Li3 Li1 43.2(5)
N2 Li3 Li1 98.8(7)
C38 Li3 Li1 115.3(6)
C21' Li3 Li1 144.5(8)
C39 Li3 Li1 84.9(5)
C20' Li3 Li1 121.6(7)
Si2 Li3 Li1 95.6(6)
N3 Li3 Li2 100.4(7)
N2 Li3 Li2 41.5(5)
C38 Li3 Li2 164.7(8)
C21' Li3 Li2 87.4(7)
C39 Li3 Li2 141.4(6)
C20' Li3 Li2 59.5(5)
Si2 Li3 Li2 64.1(4)
Li1 Li3 Li2 62.1(5)
N3 Li3 Si3 31.2(4)
N2 Li3 Si3 97.0(6)
C38 Li3 Si3 98.8(5)
C21' Li3 Si3 148.0(8)
C39 Li3 Si3 85.6(5)
C20' Li3 Si3 125.5(7)
Si2 Li3 Si3 65.5(3)
Li1 Li3 Si3 57.3(4)
Li2 Li3 Si3 92.0(5)
Si1 C1 Si3 115.0(4)
Si1 C1 Si2 112.9(4)
Si3 C1 Si2 113.9(5)
N1 C10 C11 113.6(8)
N1 C10 C19 107.0(7)
C11 C10 C19 110.1(8)
C12 C11 C10 113.7(8)
C11 C12 C13 111.1(10)
C14 C13 C12 111.0(9)
C19 C14 C15 119.9(11)
C19 C14 C13 122.0(9)
C15 C14 C13 118.1(10)
C16 C15 C14 119.8(11)
C17 C16 C15 120.7(12)
C16 C17 C18 119.4(13)
C17 C18 C19 122.7(11)
C17 C18 Li1 114.0(8)
C19 C18 Li1 78.0(7)
C14 C19 C18 117.5(9)
C14 C19 C10 124.0(10)
C18 C19 C10 118.6(10)
C14 C19 Li1 116.7(7)
C18 C19 Li1 71.3(7)
C10 C19 Li1 80.3(5)
N2 C20' C21' 112.0(11)
N2 C20' C29' 113.8(10)
C21' C20' C29' 109.8(13)
N2 C20' Li3 42.0(6)
C21' C20' Li3 70.7(9)
C29' C20' Li3 123.3(11)
C22' C21' C20' 112.6(16)
C22' C21' Li3 166.0(17)
C20' C21' Li3 77.0(9)
C21' C22' C23' 105.5(19)
C24' C23' C22' 113.0(16)
C25' C24' C29' 120.0
C25' C24' C23' 117.8(11)
C29' C24' C23' 122.0(11)
C26' C25' C24' 120.0
C25' C26' C27' 120.0
C26' C27' C28' 120.0
C29' C28' C27' 120.0
C29' C28' Li2 86.7(7)
C27' C28' Li2 121.1(8)
C28' C29' C24' 120.0
C28' C29' C20' 118.5(9)
C24' C29' C20' 121.4(9)
N2 C20 C29 106.0(9)
N2 C20 C21 112.7(13)
C29 C20 C21 111.8(14)
C22 C21 C20 112.4(16)
C23 C22 C21 108.6(14)
C22 C23 C24 111.9(12)
C25 C24 C29 120.0
C25 C24 C23 117.4(9)
C29 C24 C23 122.6(9)
C26 C25 C24 120.0
C25 C26 C27 120.0
C28 C27 C26 120.0
C29 C28 C27 120.0
C29 C28 Li2 74.7(6)
C27 C28 Li2 109.8(6)
C28 C29 C24 120.0
C28 C29 C20 118.6(11)
C24 C29 C20 121.2(11)
C28 C29 Li2 74.6(6)
C24 C29 Li2 109.9(6)
C20 C29 Li2 81.1(7)
C39 C30 N3 109.2(7)
C39 C30 C31 113.0(11)
N3 C30 C31 112.2(8)
C32 C31 C30 110.8(9)
C33 C32 C31 110.7(10)
C34 C33 C32 112.2(11)
C35 C34 C39 119.5(11)
C35 C34 C33 120.3(14)
C39 C34 C33 120.2(12)
C36 C35 C34 120.3(14)
C37 C36 C35 121.0(13)
C38 C37 C36 119.3(12)
C37 C38 C39 122.4(13)
C37 C38 Li3 117.2(8)
C39 C38 Li3 83.0(7)
C38 C39 C34 117.4(11)
C38 C39 C30 119.0(13)
C34 C39 C30 123.6(10)
C38 C39 Li3 66.3(6)
C34 C39 Li3 124.6(7)
C30 C39 Li3 78.5(6)

loop_
_geom_bond_atom_site_label_1
_geom_bond_atom_site_label_2
_geom_bond_distance
Si1 N1 1.713(7)
Si1 C1 1.879(8)
Si1 C40' 1.911(9)
Si1 C41' 1.915(10)
Si1 C40 1.928(10)
Si1 C41 1.935(9)
Si1 Li2 2.826(18)
Si1 Li1 3.033(16)
Si2 N2 1.700(7)
Si2 C1 1.894(9)
Si2 C43 1.910(10)
Si2 C42 1.923(11)
Si2 C42' 1.943(11)
Si2 C43' 1.952(10)
Si2 Li3 2.812(16)
Si2 Li2 3.023(14)
Si3 N3 1.711(8)
Si3 C1 1.887(9)
Si3 C44' 1.898(10)
Si3 C45 1.903(10)
Si3 C45' 1.911(10)
Si3 C44 1.911(10)
Si3 Li1 2.829(18)
Si3 Li3 3.038(15)
N1 C10 1.483(9)
N1 Li1 1.943(16)
N1 Li2 1.997(19)
N2 C20 1.482(12)
N2 C20' 1.486(12)
N2 Li2 1.922(16)
N2 Li3 1.956(16)
N3 C30 1.500(11)
N3 Li3 1.925(15)
N3 Li1 1.957(17)
Li1 C18 2.583(18)
Li1 C19 2.667(18)
Li1 Li3 2.851(19)
Li1 Li2 2.96(2)
Li2 C28' 2.55(2)
Li2 C28 2.62(2)
Li2 C29 2.62(2)
Li2 Li3 2.89(2)
Li3 C38 2.505(18)
Li3 C21' 2.70(2)
Li3 C39 2.715(18)
Li3 C20' 2.79(2)
C10 C11 1.517(14)
C10 C19 1.524(12)
C11 C12 1.496(15)
C12 C13 1.513(13)
C13 C14 1.489(14)
C14 C19 1.373(13)
C14 C15 1.406(12)
C15 C16 1.371(16)
C16 C17 1.349(17)
C17 C18 1.358(15)
C18 C19 1.392(15)
C20' C21' 1.530(10)
C20' C29' 1.531(10)
C21' C22' 1.509(16)
C22' C23' 1.54(3)
C23' C24' 1.527(10)
C24' C25' 1.3900
C24' C29' 1.3900
C25' C26' 1.3900
C26' C27' 1.3900
C27' C28' 1.3900
C28' C29' 1.3900
C20 C29 1.525(9)
C20 C21 1.534(10)
C21 C22 1.529(16)
C22 C23 1.51(2)
C23 C24 1.528(10)
C24 C25 1.3900
C24 C29 1.3900
C25 C26 1.3900
C26 C27 1.3900
C27 C28 1.3900
C28 C29 1.3900
C30 C39 1.494(15)
C30 C31 1.545(16)
C31 C32 1.509(17)
C32 C33 1.508(15)
C33 C34 1.494(16)
C34 C35 1.386(16)
C34 C39 1.403(16)
C35 C36 1.369(17)
C36 C37 1.360(16)
C37 C38 1.353(14)
C38 C39 1.395(14)

loop_
_geom_torsion_atom_site_label_1
_geom_torsion_atom_site_label_2
_geom_torsion_atom_site_label_3
_geom_torsion_atom_site_label_4
_geom_torsion
C1 Si1 N1 C10 -169.6(7)
C40' Si1 N1 C10 -35.3(10)
C41' Si1 N1 C10 55.3(12)
C40 Si1 N1 C10 -51.5(11)
C41 Si1 N1 C10 74.2(10)
Li2 Si1 N1 C10 126.6(9)
Li1 Si1 N1 C10 -131.6(9)
C1 Si1 N1 Li1 -38.0(6)
C40' Si1 N1 Li1 96.4(9)
C41' Si1 N1 Li1 -173.1(11)
C40 Si1 N1 Li1 80.2(10)
C41 Si1 N1 Li1 -154.1(9)
Li2 Si1 N1 Li1 -101.8(7)
C1 Si1 N1 Li2 63.8(6)
C40' Si1 N1 Li2 -161.9(9)
C41' Si1 N1 Li2 -71.3(10)
C40 Si1 N1 Li2 -178.1(9)
C41 Si1 N1 Li2 -52.4(9)
Li1 Si1 N1 Li2 101.8(7)
C1 Si2 N2 C20 -167.0(8)
C43 Si2 N2 C20 58.5(10)
C42 Si2 N2 C20 -32.6(15)
C42' Si2 N2 C20 -50.6(12)
C43' Si2 N2 C20 77.5(10)
Li3 Si2 N2 C20 132.4(10)
Li2 Si2 N2 C20 -126.3(10)
C1 Si2 N2 C20' -179.8(8)
C43 Si2 N2 C20' 45.7(11)
C42 Si2 N2 C20' -45.5(15)
C42' Si2 N2 C20' -63.4(13)
C43' Si2 N2 C20' 64.7(11)
Li3 Si2 N2 C20' 119.5(10)
Li2 Si2 N2 C20' -139.1(11)
C1 Si2 N2 Li2 -40.7(7)
C43 Si2 N2 Li2 -175.2(8)
C42 Si2 N2 Li2 93.7(13)
C42' Si2 N2 Li2 75.7(11)
C43' Si2 N2 Li2 -156.2(8)
Li3 Si2 N2 Li2 -101.3(7)
C1 Si2 N2 Li3 60.7(6)
C43 Si2 N2 Li3 -73.9(8)
C42 Si2 N2 Li3 -165.0(13)
C42' Si2 N2 Li3 177.1(11)
C43' Si2 N2 Li3 -54.9(8)
Li2 Si2 N2 Li3 101.3(7)
C1 Si3 N3 C30 -168.2(6)
C44' Si3 N3 C30 -38.4(11)
C45 Si3 N3 C30 65.0(11)
C45' Si3 N3 C30 74.3(10)
C44 Si3 N3 C30 -49.7(10)
Li1 Si3 N3 C30 130.2(9)
Li3 Si3 N3 C30 -130.1(9)
C1 Si3 N3 Li3 -38.1(7)
C44' Si3 N3 Li3 91.7(10)
C45 Si3 N3 Li3 -164.9(10)
C45' Si3 N3 Li3 -155.6(9)
C44 Si3 N3 Li3 80.4(10)
Li1 Si3 N3 Li3 -99.7(7)
C1 Si3 N3 Li1 61.6(6)
C44' Si3 N3 Li1 -168.6(9)
C45 Si3 N3 Li1 -65.2(10)
C45' Si3 N3 Li1 -55.9(9)
C44 Si3 N3 Li1 -179.9(9)
Li3 Si3 N3 Li1 99.7(7)
C10 N1 Li1 N3 175.8(10)
Si1 N1 Li1 N3 40.6(11)
Li2 N1 Li1 N3 -62.1(11)
C10 N1 Li1 C18 18.5(8)
Si1 N1 Li1 C18 -116.7(5)
Li2 N1 Li1 C18 140.6(6)
C10 N1 Li1 C19 -5.0(7)
Si1 N1 Li1 C19 -140.2(5)
Li2 N1 Li1 C19 117.1(6)
C10 N1 Li1 Si3 147.8(7)
Si1 N1 Li1 Si3 12.6(6)
Li2 N1 Li1 Si3 -90.2(6)
C10 N1 Li1 Li3 -147.1(7)
Si1 N1 Li1 Li3 77.7(7)
Li2 N1 Li1 Li3 -25.0(7)
C10 N1 Li1 Li2 -122.0(9)
Si1 N1 Li1 Li2 102.7(6)
C10 N1 Li1 Si1 135.2(9)
Li2 N1 Li1 Si1 -102.7(6)
C30 N3 Li1 N1 179.4(9)
Si3 N3 Li1 N1 -51.9(10)
Li3 N3 Li1 N1 62.8(11)
C30 N3 Li1 C18 -47(2)
Si3 N3 Li1 C18 81.8(17)
Li3 N3 Li1 C18 -163.6(17)
C30 N3 Li1 C19 15(21)
Si3 N3 Li1 C19 143(20)
Li3 N3 Li1 C19 -102(20)
C30 N3 Li1 Si3 -128.7(8)
Li3 N3 Li1 Si3 114.6(6)
C30 N3 Li1 Li3 116.6(10)
Si3 N3 Li1 Li3 -114.6(6)
C30 N3 Li1 Li2 142.8(7)
Si3 N3 Li1 Li2 -88.5(6)
Li3 N3 Li1 Li2 26.2(8)
C30 N3 Li1 Si1 -160.5(6)
Si3 N3 Li1 Si1 -31.8(5)
Li3 N3 Li1 Si1 82.8(7)
N3 Si3 Li1 N1 137.7(8)
C1 Si3 Li1 N1 15.0(6)
C44' Si3 Li1 N1 158.6(15)
C45 Si3 Li1 N1 -94.6(9)
C45' Si3 Li1 N1 -98.1(9)
C44 Si3 Li1 N1 138(3)
Li3 Si3 Li1 N1 95.1(6)
C1 Si3 Li1 N3 -122.7(5)
C44' Si3 Li1 N3 20.9(17)
C45 Si3 Li1 N3 127.8(9)
C45' Si3 Li1 N3 124.2(9)
C44 Si3 Li1 N3 0(3)
Li3 Si3 Li1 N3 -42.6(5)
N3 Si3 Li1 C18 -137.2(10)
C1 Si3 Li1 C18 100.0(8)
C44' Si3 Li1 C18 -116.3(17)
C45 Si3 Li1 C18 -9.5(11)
C45' Si3 Li1 C18 -13.0(10)
C44 Si3 Li1 C18 -137(3)
Li3 Si3 Li1 C18 -179.8(10)
N3 Si3 Li1 C19 -177.2(14)
C1 Si3 Li1 C19 60.1(11)
C44' Si3 Li1 C19 -156.3(16)
C45 Si3 Li1 C19 -49.4(13)
C45' Si3 Li1 C19 -52.9(13)
C44 Si3 Li1 C19 -177(3)
Li3 Si3 Li1 C19 140.2(12)
N3 Si3 Li1 Li3 42.6(5)
C1 Si3 Li1 Li3 -80.1(5)
C44' Si3 Li1 Li3 63.5(16)
C45 Si3 Li1 Li3 170.4(8)
C45' Si3 Li1 Li3 166.8(8)
C44 Si3 Li1 Li3 43(3)
N3 Si3 Li1 Li2 95.5(7)
C1 Si3 Li1 Li2 -27.2(5)
C44' Si3 Li1 Li2 116.4(16)
C45 Si3 Li1 Li2 -136.7(9)
C45' Si3 Li1 Li2 -140.3(9)
C44 Si3 Li1 Li2 96(3)
Li3 Si3 Li1 Li2 52.9(5)
N3 Si3 Li1 Si1 144.8(6)
C1 Si3 Li1 Si1 22.1(3)
C44' Si3 Li1 Si1 165.8(15)
C45 Si3 Li1 Si1 -87.4(7)
C45' Si3 Li1 Si1 -90.9(8)
C44 Si3 Li1 Si1 145(3)
Li3 Si3 Li1 Si1 102.2(4)
C1 Si1 Li1 N1 143.7(6)
C40' Si1 Li1 N1 -101.6(9)
C41' Si1 Li1 N1 13(2)
C40 Si1 Li1 N1 -109.7(9)
C41 Si1 Li1 N1 39.1(12)
Li2 Si1 Li1 N1 51.7(6)
N1 Si1 Li1 N3 -146.1(9)
C1 Si1 Li1 N3 -2.4(6)
C40' Si1 Li1 N3 112.3(9)
C41' Si1 Li1 N3 -132.8(18)
C40 Si1 Li1 N3 104.1(9)
C41 Si1 Li1 N3 -107.0(11)
Li2 Si1 Li1 N3 -94.4(7)
N1 Si1 Li1 C18 63.0(6)
C1 Si1 Li1 C18 -153.2(6)
C40' Si1 Li1 C18 -38.5(10)
C41' Si1 Li1 C18 76(2)
C40 Si1 Li1 C18 -46.7(9)
C41 Si1 Li1 C18 102.2(11)
Li2 Si1 Li1 C18 114.8(7)
N1 Si1 Li1 C19 34.1(5)
C1 Si1 Li1 C19 177.8(5)
C40' Si1 Li1 C19 -67.5(9)
C41' Si1 Li1 C19 47(2)
C40 Si1 Li1 C19 -75.6(9)
C41 Si1 Li1 C19 73.2(11)
Li2 Si1 Li1 C19 85.8(6)
N1 Si1 Li1 Si3 -166.3(7)
C1 Si1 Li1 Si3 -22.6(3)
C40' Si1 Li1 Si3 92.2(8)
C41' Si1 Li1 Si3 -152.9(18)
C40 Si1 Li1 Si3 84.0(8)
C41 Si1 Li1 Si3 -127.2(10)
Li2 Si1 Li1 Si3 -114.6(5)
N1 Si1 Li1 Li3 -104.2(7)
C1 Si1 Li1 Li3 39.5(5)
C40' Si1 Li1 Li3 154.2(8)
C41' Si1 Li1 Li3 -90.9(19)
C40 Si1 Li1 Li3 146.0(9)
C41 Si1 Li1 Li3 -65.1(11)
Li2 Si1 Li1 Li3 -52.5(5)
N1 Si1 Li1 Li2 -51.7(6)
C1 Si1 Li1 Li2 92.0(5)
C40' Si1 Li1 Li2 -153.3(8)
C41' Si1 Li1 Li2 -38.3(19)
C40 Si1 Li1 Li2 -161.4(8)
C41 Si1 Li1 Li2 -12.6(11)
C20 N2 Li2 N1 169.8(12)
C20' N2 Li2 N1 -172.2(10)
Si2 N2 Li2 N1 43.2(10)
Li3 N2 Li2 N1 -60.8(10)
C20 N2 Li2 C28' 10.5(11)
C20' N2 Li2 C28' 28.6(9)
Si2 N2 Li2 C28' -116.1(5)
Li3 N2 Li2 C28' 139.9(6)
C20 N2 Li2 C28 26.1(11)
C20' N2 Li2 C28 44.2(9)
Si2 N2 Li2 C28 -100.5(5)
Li3 N2 Li2 C28 155.5(6)
C20 N2 Li2 C29 0.3(11)
C20' N2 Li2 C29 18.3(9)
Si2 N2 Li2 C29 -126.3(5)
Li3 N2 Li2 C29 129.7(6)
C20 N2 Li2 Si1 141.1(10)
C20' N2 Li2 Si1 159.2(9)
Si2 N2 Li2 Si1 14.5(6)
Li3 N2 Li2 Si1 -89.5(6)
C20 N2 Li2 Li3 -129.4(12)
C20' N2 Li2 Li3 -111.3(10)
Si2 N2 Li2 Li3 104.0(6)
C20 N2 Li2 Li1 -155.4(11)
C20' N2 Li2 Li1 -137.3(9)
Si2 N2 Li2 Li1 78.0(6)
Li3 N2 Li2 Li1 -26.0(8)
C20 N2 Li2 Si2 126.6(12)
C20' N2 Li2 Si2 144.6(10)
Li3 N2 Li2 Si2 -104.0(6)
C10 N1 Li2 N2 179.0(8)
Si1 N1 Li2 N2 -52.9(9)
Li1 N1 Li2 N2 60.8(10)
C10 N1 Li2 C28' -48.1(19)
Si1 N1 Li2 C28' 80.0(17)
Li1 N1 Li2 C28' -166.3(17)
C10 N1 Li2 C28 -67.3(13)
Si1 N1 Li2 C28 60.8(11)
Li1 N1 Li2 C28 174.5(11)
C10 N1 Li2 C29 -83(5)
Si1 N1 Li2 C29 45(5)
Li1 N1 Li2 C29 159(4)
C10 N1 Li2 Si1 -128.1(8)
Li1 N1 Li2 Si1 113.7(7)
C10 N1 Li2 Li3 142.8(6)
Si1 N1 Li2 Li3 -89.1(5)
Li1 N1 Li2 Li3 24.6(7)
C10 N1 Li2 Li1 118.2(9)
Si1 N1 Li2 Li1 -113.7(7)
C10 N1 Li2 Si2 -160.2(5)
Si1 N1 Li2 Si2 -32.0(5)
Li1 N1 Li2 Si2 81.6(7)
N1 Si1 Li2 N2 136.1(8)
C1 Si1 Li2 N2 14.3(5)
C40' Si1 Li2 N2 178.9(17)
C41' Si1 Li2 N2 -102.8(10)
C40 Si1 Li2 N2 140.3(18)
C41 Si1 Li2 N2 -94.2(8)
Li1 Si1 Li2 N2 94.2(6)
C1 Si1 Li2 N1 -121.8(5)
C40' Si1 Li2 N1 42.8(19)
C41' Si1 Li2 N1 121.1(9)
C40 Si1 Li2 N1 4(2)
C41 Si1 Li2 N1 129.7(8)
Li1 Si1 Li2 N1 -41.9(5)
N1 Si1 Li2 C28' -141.6(11)
C1 Si1 Li2 C28' 96.6(8)
C40' Si1 Li2 C28' -98.8(19)
C41' Si1 Li2 C28' -20.5(12)
C40 Si1 Li2 C28' -137.4(18)
C41 Si1 Li2 C28' -11.9(10)
Li1 Si1 Li2 C28' 176.5(10)
N1 Si1 Li2 C28 -141.9(9)
C1 Si1 Li2 C28 96.3(6)
C40' Si1 Li2 C28 -99.1(18)
C41' Si1 Li2 C28 -20.9(10)
C40 Si1 Li2 C28 -137.8(18)
C41 Si1 Li2 C28 -12.2(8)
Li1 Si1 Li2 C28 176.2(8)
N1 Si1 Li2 C29 -170.5(11)
C1 Si1 Li2 C29 67.7(8)
C40' Si1 Li2 C29 -127.7(18)
C41' Si1 Li2 C29 -49.4(12)
C40 Si1 Li2 C29 -166.4(18)
C41 Si1 Li2 C29 -40.8(10)
Li1 Si1 Li2 C29 147.6(10)
N1 Si1 Li2 Li3 93.7(6)
C1 Si1 Li2 Li3 -28.1(5)
C40' Si1 Li2 Li3 136.4(17)
C41' Si1 Li2 Li3 -145.3(9)
C40 Si1 Li2 Li3 97.8(19)
C41 Si1 Li2 Li3 -136.7(7)
Li1 Si1 Li2 Li3 51.8(5)
N1 Si1 Li2 Li1 41.9(5)
C1 Si1 Li2 Li1 -79.9(5)
C40' Si1 Li2 Li1 84.7(18)
C41' Si1 Li2 Li1 163.0(9)
C40 Si1 Li2 Li1 46.1(19)
C41 Si1 Li2 Li1 171.6(7)
N1 Si1 Li2 Si2 144.4(5)
C1 Si1 Li2 Si2 22.6(3)
C40' Si1 Li2 Si2 -172.9(17)
C41' Si1 Li2 Si2 -94.6(8)
C40 Si1 Li2 Si2 148.5(18)
C41 Si1 Li2 Si2 -86.0(6)
Li1 Si1 Li2 Si2 102.5(4)
N1 Li1 Li2 N2 -130.6(9)
N3 Li1 Li2 N2 0.2(9)
C18 Li1 Li2 N2 -174.2(8)
C19 Li1 Li2 N2 178.0(7)
Si3 Li1 Li2 N2 -36.5(7)
Li3 Li1 Li2 N2 20.3(6)
Si1 Li1 Li2 N2 -92.6(6)
N3 Li1 Li2 N1 130.7(10)
C18 Li1 Li2 N1 -43.6(7)
C19 Li1 Li2 N1 -51.4(5)
Si3 Li1 Li2 N1 94.1(7)
Li3 Li1 Li2 N1 150.9(9)
Si1 Li1 Li2 N1 37.9(5)
N1 Li1 Li2 C28' 153(3)
N3 Li1 Li2 C28' -76(3)
C18 Li1 Li2 C28' 109(3)
C19 Li1 Li2 C28' 101(3)
Si3 Li1 Li2 C28' -113(3)
Li3 Li1 Li2 C28' -56(3)
Si1 Li1 Li2 C28' -169(3)
N1 Li1 Li2 C28 -107(13)
N3 Li1 Li2 C28 24(13)
C18 Li1 Li2 C28 -151(13)
C19 Li1 Li2 C28 -158(13)
Si3 Li1 Li2 C28 -13(13)
Li3 Li1 Li2 C28 44(13)
Si1 Li1 Li2 C28 -69(13)
N1 Li1 Li2 C29 -173.6(14)
N3 Li1 Li2 C29 -42.9(16)
C18 Li1 Li2 C29 142.7(11)
C19 Li1 Li2 C29 135.0(12)
Si3 Li1 Li2 C29 -79.5(13)
Li3 Li1 Li2 C29 -22.8(13)
Si1 Li1 Li2 C29 -135.7(13)
N1 Li1 Li2 Si1 -37.9(5)
N3 Li1 Li2 Si1 92.8(7)
C18 Li1 Li2 Si1 -81.6(7)
C19 Li1 Li2 Si1 -89.3(5)
Si3 Li1 Li2 Si1 56.2(4)
Li3 Li1 Li2 Si1 112.9(5)
N1 Li1 Li2 Li3 -150.9(9)
N3 Li1 Li2 Li3 -20.1(6)
C18 Li1 Li2 Li3 165.5(9)
C19 Li1 Li2 Li3 157.7(7)
Si3 Li1 Li2 Li3 -56.8(5)
Si1 Li1 Li2 Li3 -112.9(5)
N1 Li1 Li2 Si2 -100.1(7)
N3 Li1 Li2 Si2 30.6(7)
C18 Li1 Li2 Si2 -143.8(7)
C19 Li1 Li2 Si2 -151.5(5)
Si3 Li1 Li2 Si2 -6.0(5)
Li3 Li1 Li2 Si2 50.7(5)
Si1 Li1 Li2 Si2 -62.2(3)
C1 Si2 Li2 N2 141.3(6)
C43 Si2 Li2 N2 9.5(16)
C42 Si2 Li2 N2 -103.0(14)
C42' Si2 Li2 N2 -114.2(10)
C43' Si2 Li2 N2 34.2(11)
Li3 Si2 Li2 N2 51.4(6)
N2 Si2 Li2 N1 -143.4(9)
C1 Si2 Li2 N1 -2.1(5)
C43 Si2 Li2 N1 -133.9(14)
C42 Si2 Li2 N1 113.6(13)
C42' Si2 Li2 N1 102.3(10)
C43' Si2 Li2 N1 -109.2(10)
Li3 Si2 Li2 N1 -92.1(6)
N2 Si2 Li2 C28' 62.9(6)
C1 Si2 Li2 C28' -155.8(6)
C43 Si2 Li2 C28' 72.4(15)
C42 Si2 Li2 C28' -40.1(14)
C42' Si2 Li2 C28' -51.3(10)
C43' Si2 Li2 C28' 97.2(10)
Li3 Si2 Li2 C28' 114.3(7)
N2 Si2 Li2 C28 76.2(7)
C1 Si2 Li2 C28 -142.5(6)
C43 Si2 Li2 C28 85.7(15)
C42 Si2 Li2 C28 -26.8(14)
C42' Si2 Li2 C28 -38.0(10)
C43' Si2 Li2 C28 110.4(10)
Li3 Si2 Li2 C28 127.6(7)
N2 Si2 Li2 C29 45.7(6)
C1 Si2 Li2 C29 -173.0(5)
C43 Si2 Li2 C29 55.2(15)
C42 Si2 Li2 C29 -57.3(14)
C42' Si2 Li2 C29 -68.5(10)
C43' Si2 Li2 C29 79.9(10)
Li3 Si2 Li2 C29 97.1(6)
N2 Si2 Li2 Si1 -164.0(7)
C1 Si2 Li2 Si1 -22.7(3)
C43 Si2 Li2 Si1 -154.5(14)
C42 Si2 Li2 Si1 93.0(13)
C42' Si2 Li2 Si1 81.8(9)
C43' Si2 Li2 Si1 -129.7(9)
Li3 Si2 Li2 Si1 -112.6(4)
N2 Si2 Li2 Li3 -51.4(6)
C1 Si2 Li2 Li3 89.9(5)
C43 Si2 Li2 Li3 -41.9(15)
C42 Si2 Li2 Li3 -154.4(13)
C42' Si2 Li2 Li3 -165.6(10)
C43' Si2 Li2 Li3 -17.2(11)
N2 Si2 Li2 Li1 -103.3(7)
C1 Si2 Li2 Li1 38.0(5)
C43 Si2 Li2 Li1 -93.9(15)
C42 Si2 Li2 Li1 153.6(13)
C42' Si2 Li2 Li1 142.4(10)
C43' Si2 Li2 Li1 -69.1(11)
Li3 Si2 Li2 Li1 -52.0(5)
C30 N3 Li3 N2 171.6(8)
Si3 N3 Li3 N2 38.5(10)
Li1 N3 Li3 N2 -65.2(10)
C30 N3 Li3 C38 14.7(8)
Si3 N3 Li3 C38 -118.3(5)
Li1 N3 Li3 C38 138.0(7)
C30 N3 Li3 C21' 42(7)
Si3 N3 Li3 C21' -91(7)
Li1 N3 Li3 C21' 166(7)
C30 N3 Li3 C39 -6.5(7)
Si3 N3 Li3 C39 -139.5(5)
Li1 N3 Li3 C39 116.8(7)
C30 N3 Li3 C20' 171.2(16)
Si3 N3 Li3 C20' 38.2(19)
Li1 N3 Li3 C20' -65.5(18)
C30 N3 Li3 Si2 144.9(7)
Si3 N3 Li3 Si2 11.9(6)
Li1 N3 Li3 Si2 -91.8(6)
C30 N3 Li3 Li1 -123.3(9)
Si3 N3 Li3 Li1 103.7(7)
C30 N3 Li3 Li2 -150.4(7)
Si3 N3 Li3 Li2 76.5(6)
Li1 N3 Li3 Li2 -27.1(8)
C30 N3 Li3 Si3 133.0(9)
Li1 N3 Li3 Si3 -103.7(7)
C20 N2 Li3 N3 -173.4(9)
C20' N2 Li3 N3 -179.7(10)
Si2 N2 Li3 N3 -48.6(9)
Li2 N2 Li3 N3 66.2(10)
C20 N2 Li3 C38 -37.4(18)
C20' N2 Li3 C38 -43.7(17)
Si2 N2 Li3 C38 87.4(14)
Li2 N2 Li3 C38 -157.8(14)
C20 N2 Li3 C21' -0.4(10)
C20' N2 Li3 C21' -6.7(9)
Si2 N2 Li3 C21' 124.4(7)
Li2 N2 Li3 C21' -120.8(9)
C20 N2 Li3 C39 -20(13)
C20' N2 Li3 C39 -26(13)
Si2 N2 Li3 C39 105(13)
Li2 N2 Li3 C39 -141(13)
C20 N2 Li3 C20' 6.3(10)
Si2 N2 Li3 C20' 131.1(9)
Li2 N2 Li3 C20' -114.1(10)
C20 N2 Li3 Si2 -124.8(10)
C20' N2 Li3 Si2 -131.1(9)
Li2 N2 Li3 Si2 114.8(7)
C20 N2 Li3 Li1 147.7(9)
C20' N2 Li3 Li1 141.4(9)
Si2 N2 Li3 Li1 -87.5(6)
Li2 N2 Li3 Li1 27.3(8)
C20 N2 Li3 Li2 120.4(11)
C20' N2 Li3 Li2 114.1(10)
Si2 N2 Li3 Li2 -114.8(7)
C20 N2 Li3 Si3 -154.4(8)
C20' N2 Li3 Si3 -160.7(7)
Si2 N2 Li3 Si3 -29.6(5)
Li2 N2 Li3 Si3 85.2(7)
N2 Si2 Li3 N3 140.6(8)
C1 Si2 Li3 N3 16.6(5)
C43 Si2 Li3 N3 -99.1(7)
C42 Si2 Li3 N3 175(3)
C42' Si2 Li3 N3 134(2)
C43' Si2 Li3 N3 -93.4(8)
Li2 Si2 Li3 N3 98.7(6)
C1 Si2 Li3 N2 -124.0(5)
C43 Si2 Li3 N2 120.3(7)
C42 Si2 Li3 N2 35(3)
C42' Si2 Li3 N2 -6(2)
C43' Si2 Li3 N2 126.0(8)
Li2 Si2 Li3 N2 -42.0(6)
N2 Si2 Li3 C38 -132.4(10)
C1 Si2 Li3 C38 103.6(8)
C43 Si2 Li3 C38 -12.0(10)
C42 Si2 Li3 C38 -98(3)
C42' Si2 Li3 C38 -139(2)
C43' Si2 Li3 C38 -6.4(9)
Li2 Si2 Li3 C38 -174.3(9)
N2 Si2 Li3 C21' -47.2(6)
C1 Si2 Li3 C21' -171.3(6)
C43 Si2 Li3 C21' 73.1(8)
C42 Si2 Li3 C21' -13(3)
C42' Si2 Li3 C21' -54(2)
C43' Si2 Li3 C21' 78.7(8)
Li2 Si2 Li3 C21' -89.2(7)
N2 Si2 Li3 C39 -173.8(13)
C1 Si2 Li3 C39 62.2(10)
C43 Si2 Li3 C39 -53.5(11)
C42 Si2 Li3 C39 -139(3)
C42' Si2 Li3 C39 180(2)
C43' Si2 Li3 C39 -47.8(11)
Li2 Si2 Li3 C39 144.3(11)
N2 Si2 Li3 C20' -26.2(5)
C1 Si2 Li3 C20' -150.2(5)
C43 Si2 Li3 C20' 94.2(7)
C42 Si2 Li3 C20' 9(3)
C42' Si2 Li3 C20' -33(2)
C43' Si2 Li3 C20' 99.8(7)
Li2 Si2 Li3 C20' -68.1(5)
N2 Si2 Li3 Li1 97.2(7)
C1 Si2 Li3 Li1 -26.8(5)
C43 Si2 Li3 Li1 -142.5(7)
C42 Si2 Li3 Li1 132(3)
C42' Si2 Li3 Li1 91(2)
C43' Si2 Li3 Li1 -136.8(8)
Li2 Si2 Li3 Li1 55.3(6)
N2 Si2 Li3 Li2 42.0(6)
C1 Si2 Li3 Li2 -82.1(5)
C43 Si2 Li3 Li2 162.3(7)
C42 Si2 Li3 Li2 77(3)
C42' Si2 Li3 Li2 35(2)
C43' Si2 Li3 Li2 167.9(7)
N2 Si2 Li3 Si3 147.3(6)
C1 Si2 Li3 Si3 23.3(3)
C43 Si2 Li3 Si3 -92.4(6)
C42 Si2 Li3 Si3 -178(3)
C42' Si2 Li3 Si3 141(2)
C43' Si2 Li3 Si3 -86.7(6)
Li2 Si2 Li3 Si3 105.4(5)
N1 Li1 Li3 N3 -130.3(10)
C18 Li1 Li3 N3 143(3)
C19 Li1 Li3 N3 176.1(13)
Si3 Li1 Li3 N3 -36.7(5)
Li2 Li1 Li3 N3 -149.5(9)
Si1 Li1 Li3 N3 -99.5(7)
N1 Li1 Li3 N2 -0.9(9)
N3 Li1 Li3 N2 129.4(9)
C18 Li1 Li3 N2 -88(3)
C19 Li1 Li3 N2 -54.5(12)
Si3 Li1 Li3 N2 92.7(6)
Li2 Li1 Li3 N2 -20.1(6)
Si1 Li1 Li3 N2 29.9(7)
N1 Li1 Li3 C38 -177.7(7)
N3 Li1 Li3 C38 -47.4(8)
C18 Li1 Li3 C38 95(3)
C19 Li1 Li3 C38 128.6(9)
Si3 Li1 Li3 C38 -84.1(7)
Li2 Li1 Li3 C38 163.1(8)
Si1 Li1 Li3 C38 -146.9(7)
N1 Li1 Li3 C21' 53.1(16)
N3 Li1 Li3 C21' -176.6(16)
C18 Li1 Li3 C21' -34(4)
C19 Li1 Li3 C21' 0(2)
Si3 Li1 Li3 C21' 146.7(14)
Li2 Li1 Li3 C21' 33.9(13)
Si1 Li1 Li3 C21' 83.9(14)
N1 Li1 Li3 C39 178.3(8)
N3 Li1 Li3 C39 -51.4(6)
C18 Li1 Li3 C39 91(3)
C19 Li1 Li3 C39 124.7(10)
Si3 Li1 Li3 C39 -88.1(5)
Li2 Li1 Li3 C39 159.1(7)
Si1 Li1 Li3 C39 -150.9(6)
N1 Li1 Li3 C20' 21.0(11)
N3 Li1 Li3 C20' 151.3(11)
C18 Li1 Li3 C20' -66(3)
C19 Li1 Li3 C20' -32.6(15)
Si3 Li1 Li3 C20' 114.6(8)
Li2 Li1 Li3 C20' 1.8(8)
Si1 Li1 Li3 C20' 51.8(9)
N1 Li1 Li3 Si2 -37.5(7)
N3 Li1 Li3 Si2 92.8(7)
C18 Li1 Li3 Si2 -124(3)
C19 Li1 Li3 Si2 -91.1(10)
Si3 Li1 Li3 Si2 56.1(4)
Li2 Li1 Li3 Si2 -56.7(5)
Si1 Li1 Li3 Si2 -6.7(5)
N1 Li1 Li3 Li2 19.2(6)
N3 Li1 Li3 Li2 149.5(9)
C18 Li1 Li3 Li2 -68(3)
C19 Li1 Li3 Li2 -34.4(10)
Si3 Li1 Li3 Li2 112.8(5)
Si1 Li1 Li3 Li2 50.0(5)
N1 Li1 Li3 Si3 -93.6(7)
N3 Li1 Li3 Si3 36.7(5)
C18 Li1 Li3 Si3 180(3)
C19 Li1 Li3 Si3 -147.2(11)
Li2 Li1 Li3 Si3 -112.8(5)
Si1 Li1 Li3 Si3 -62.8(4)
N2 Li2 Li3 N3 -128.5(9)
N1 Li2 Li3 N3 2.1(8)
C28' Li2 Li3 N3 -172.2(7)
C28 Li2 Li3 N3 -156.4(7)
C29 Li2 Li3 N3 -171.2(7)
Si1 Li2 Li3 N3 -34.7(7)
Li1 Li2 Li3 N3 20.7(6)
Si2 Li2 Li3 N3 -91.6(6)
N1 Li2 Li3 N2 130.7(9)
C28' Li2 Li3 N2 -43.7(7)
C28 Li2 Li3 N2 -27.9(7)
C29 Li2 Li3 N2 -42.7(6)
Si1 Li2 Li3 N2 93.8(7)
Li1 Li2 Li3 N2 149.2(9)
Si2 Li2 Li3 N2 36.9(5)
N2 Li2 Li3 C38 127(3)
N1 Li2 Li3 C38 -103(3)
C28' Li2 Li3 C38 83(3)
C28 Li2 Li3 C38 99(2)
C29 Li2 Li3 C38 84(3)
Si1 Li2 Li3 C38 -140(2)
Li1 Li2 Li3 C38 -84(3)
Si2 Li2 Li3 C38 163(3)
N2 Li2 Li3 C21' 49.7(8)
N1 Li2 Li3 C21' -179.6(8)
C28' Li2 Li3 C21' 6.0(9)
C28 Li2 Li3 C21' 21.8(9)
C29 Li2 Li3 C21' 7.0(7)
Si1 Li2 Li3 C21' 143.5(7)
Li1 Li2 Li3 C21' -161.1(8)
Si2 Li2 Li3 C21' 86.6(6)
N2 Li2 Li3 C39 176.2(13)
N1 Li2 Li3 C39 -53.2(13)
C28' Li2 Li3 C39 132.5(10)
C28 Li2 Li3 C39 148.3(9)
C29 Li2 Li3 C39 133.5(10)
Si1 Li2 Li3 C39 -90.0(11)
Li1 Li2 Li3 C39 -34.6(11)
Si2 Li2 Li3 C39 -146.9(11)
N2 Li2 Li3 C20' 32.6(6)
N1 Li2 Li3 C20' 163.2(8)
C28' Li2 Li3 C20' -11.1(6)
C28 Li2 Li3 C20' 4.7(7)
C29 Li2 Li3 C20' -10.1(5)
Si1 Li2 Li3 C20' 126.4(6)
Li1 Li2 Li3 C20' -178.2(8)
Si2 Li2 Li3 C20' 69.4(5)
N2 Li2 Li3 Si2 -36.9(5)
N1 Li2 Li3 Si2 93.8(6)
C28' Li2 Li3 Si2 -80.6(6)
C28 Li2 Li3 Si2 -64.7(6)
C29 Li2 Li3 Si2 -79.5(4)
Si1 Li2 Li3 Si2 56.9(3)
Li1 Li2 Li3 Si2 112.3(6)
N2 Li2 Li3 Li1 -149.2(9)
N1 Li2 Li3 Li1 -18.5(6)
C28' Li2 Li3 Li1 167.1(8)
C28 Li2 Li3 Li1 -177.1(9)
C29 Li2 Li3 Li1 168.1(7)
Si1 Li2 Li3 Li1 -55.4(5)
Si2 Li2 Li3 Li1 -112.3(6)
N2 Li2 Li3 Si3 -98.3(7)
N1 Li2 Li3 Si3 32.4(6)
C28' Li2 Li3 Si3 -142.0(6)
C28 Li2 Li3 Si3 -126.1(6)
C29 Li2 Li3 Si3 -140.9(5)
Si1 Li2 Li3 Si3 -4.5(4)
Li1 Li2 Li3 Si3 50.9(5)
Si2 Li2 Li3 Si3 -61.4(3)
C1 Si3 Li3 N3 143.2(6)
C44' Si3 Li3 N3 -98.4(10)
C45 Si3 Li3 N3 30.3(19)
C45' Si3 Li3 N3 34.1(12)
C44 Si3 Li3 N3 -117.0(9)
Li1 Si3 Li3 N3 52.2(6)
N3 Si3 Li3 N2 -148.1(9)
C1 Si3 Li3 N2 -4.9(5)
C44' Si3 Li3 N2 113.4(10)
C45 Si3 Li3 N2 -117.8(17)
C45' Si3 Li3 N2 -114.0(11)
C44 Si3 Li3 N2 94.8(9)
Li1 Si3 Li3 N2 -96.0(6)
N3 Si3 Li3 C38 62.3(6)
C1 Si3 Li3 C38 -154.4(6)
C44' Si3 Li3 C38 -36.1(10)
C45 Si3 Li3 C38 92.7(17)
C45' Si3 Li3 C38 96.4(11)
C44 Si3 Li3 C38 -54.7(9)
Li1 Si3 Li3 C38 114.5(6)
N3 Si3 Li3 C21' 164.7(16)
C1 Si3 Li3 C21' -52.0(13)
C44' Si3 Li3 C21' 66.3(16)
C45 Si3 Li3 C21' -164.9(19)
C45' Si3 Li3 C21' -161.1(15)
C44 Si3 Li3 C21' 47.7(16)
Li1 Si3 Li3 C21' -143.1(15)
N3 Si3 Li3 C39 34.6(5)
C1 Si3 Li3 C39 177.8(5)
C44' Si3 Li3 C39 -63.9(9)
C45 Si3 Li3 C39 64.9(18)
C45' Si3 Li3 C39 68.7(11)
C44 Si3 Li3 C39 -82.5(8)
Li1 Si3 Li3 C39 86.7(5)
N3 Si3 Li3 C20' -160.0(10)
C1 Si3 Li3 C20' -16.8(7)
C44' Si3 Li3 C20' 101.5(11)
C45 Si3 Li3 C20' -129.7(17)
C45' Si3 Li3 C20' -125.9(12)
C44 Si3 Li3 C20' 82.9(10)
Li1 Si3 Li3 C20' -107.9(8)
N3 Si3 Li3 Si2 -167.0(7)
C1 Si3 Li3 Si2 -23.8(3)
C44' Si3 Li3 Si2 94.6(9)
C45 Si3 Li3 Si2 -136.7(17)
C45' Si3 Li3 Si2 -132.9(10)
C44 Si3 Li3 Si2 76.0(8)
Li1 Si3 Li3 Si2 -114.8(5)
N3 Si3 Li3 Li1 -52.2(6)
C1 Si3 Li3 Li1 91.1(5)
C44' Si3 Li3 Li1 -150.6(9)
C45 Si3 Li3 Li1 -21.8(18)
C45' Si3 Li3 Li1 -18.1(11)
C44 Si3 Li3 Li1 -169.2(8)
N3 Si3 Li3 Li2 -106.8(7)
C1 Si3 Li3 Li2 36.4(5)
C44' Si3 Li3 Li2 154.7(9)
C45 Si3 Li3 Li2 -76.5(18)
C45' Si3 Li3 Li2 -72.7(11)
C44 Si3 Li3 Li2 136.2(8)
Li1 Si3 Li3 Li2 -54.7(5)
N1 Si1 C1 Si3 57.1(6)
C40' Si1 C1 Si3 -77.0(9)
C41' Si1 C1 Si3 -168.5(9)
C40 Si1 C1 Si3 -62.3(10)
C41 Si1 C1 Si3 173.3(8)
Li2 Si1 C1 Si3 96.0(5)
Li1 Si1 C1 Si3 35.3(5)
N1 Si1 C1 Si2 -75.9(5)
C40' Si1 C1 Si2 150.0(8)
C41' Si1 C1 Si2 58.5(10)
C40 Si1 C1 Si2 164.7(8)
C41 Si1 C1 Si2 40.2(8)
Li2 Si1 C1 Si2 -37.1(5)
Li1 Si1 C1 Si2 -97.8(5)
N3 Si3 C1 Si1 -74.5(6)
C44' Si3 C1 Si1 163.7(9)
C45 Si3 C1 Si1 58.1(10)
C45' Si3 C1 Si1 37.3(10)
C44 Si3 C1 Si1 155.1(8)
Li1 Si3 C1 Si1 -37.6(6)
Li3 Si3 C1 Si1 -96.0(5)
N3 Si3 C1 Si2 58.0(5)
C44' Si3 C1 Si2 -63.8(10)
C45 Si3 C1 Si2 -169.4(9)
C45' Si3 C1 Si2 169.8(9)
C44 Si3 C1 Si2 -72.3(8)
Li1 Si3 C1 Si2 94.9(5)
Li3 Si3 C1 Si2 36.6(5)
N2 Si2 C1 Si1 57.5(6)
C43 Si2 C1 Si1 -167.2(8)
C42 Si2 C1 Si1 -76.2(13)
C42' Si2 C1 Si1 -62.9(10)
C43' Si2 C1 Si1 170.3(8)
Li3 Si2 C1 Si1 94.2(5)
Li2 Si2 C1 Si1 34.7(5)
N2 Si2 C1 Si3 -76.1(5)
C43 Si2 C1 Si3 59.3(9)
C42 Si2 C1 Si3 150.3(13)
C42' Si2 C1 Si3 163.5(10)
C43' Si2 C1 Si3 36.7(9)
Li3 Si2 C1 Si3 -39.3(5)
Li2 Si2 C1 Si3 -98.8(5)
Si1 N1 C10 C11 -98.4(9)
Li1 N1 C10 C11 129.6(9)
Li2 N1 C10 C11 19.3(11)
Si1 N1 C10 C19 139.9(7)
Li1 N1 C10 C19 8.0(11)
Li2 N1 C10 C19 -102.3(9)
N1 C10 C11 C12 -78.8(10)
C19 C10 C11 C12 41.1(12)
C10 C11 C12 C13 -61.8(11)
C11 C12 C13 C14 50.1(11)
C12 C13 C14 C19 -23.4(12)
C12 C13 C14 C15 158.5(8)
C19 C14 C15 C16 -1.2(13)
C13 C14 C15 C16 176.9(10)
C14 C15 C16 C17 -1.2(17)
C15 C16 C17 C18 2.9(19)
C16 C17 C18 C19 -2.3(18)
C16 C17 C18 Li1 88.5(14)
N1 Li1 C18 C17 -163.6(11)
N3 Li1 C18 C17 55(2)
C19 Li1 C18 C17 -120.6(13)
Si3 Li1 C18 C17 104.6(12)
Li3 Li1 C18 C17 -75(3)
Li2 Li1 C18 C17 -135.9(11)
Si1 Li1 C18 C17 168.2(10)
N1 Li1 C18 C19 -43.0(7)
N3 Li1 C18 C19 175.4(17)
Si3 Li1 C18 C19 -134.8(8)
Li3 Li1 C18 C19 46(3)
Li2 Li1 C18 C19 -15.2(9)
Si1 Li1 C18 C19 -71.2(7)
C15 C14 C19 C18 1.8(12)
C13 C14 C19 C18 -176.2(9)
C15 C14 C19 C10 -176.4(8)
C13 C14 C19 C10 5.6(13)
C15 C14 C19 Li1 -80.0(10)
C13 C14 C19 Li1 102.0(10)
C17 C18 C19 C14 -0.1(15)
Li1 C18 C19 C14 -111.0(8)
C17 C18 C19 C10 178.2(9)
Li1 C18 C19 C10 67.3(8)
C17 C18 C19 Li1 110.9(11)
N1 C10 C19 C14 110.3(9)
C11 C10 C19 C14 -13.6(12)
N1 C10 C19 C18 -67.9(11)
C11 C10 C19 C18 168.2(9)
N1 C10 C19 Li1 -5.5(8)
C11 C10 C19 Li1 -129.3(8)
N1 Li1 C19 C14 -118.7(9)
N3 Li1 C19 C14 46(21)
C18 Li1 C19 C14 112.0(10)
Si3 Li1 C19 C14 -172.4(10)
Li3 Li1 C19 C14 -52.6(14)
Li2 Li1 C19 C14 -81.9(9)
Si1 Li1 C19 C14 -138.3(8)
N1 Li1 C19 C18 129.3(8)
N3 Li1 C19 C18 -66(20)
Si3 Li1 C19 C18 75.5(12)
Li3 Li1 C19 C18 -164.6(12)
Li2 Li1 C19 C18 166.1(8)
Si1 Li1 C19 C18 109.7(7)
N1 Li1 C19 C10 4.6(6)
N3 Li1 C19 C10 170(20)
C18 Li1 C19 C10 -124.7(9)
Si3 Li1 C19 C10 -49.2(12)
Li3 Li1 C19 C10 70.7(12)
Li2 Li1 C19 C10 41.3(7)
Si1 Li1 C19 C10 -15.1(6)
C20 N2 C20' C21' -150(3)
Si2 N2 C20' C21' -104.9(16)
Li2 N2 C20' C21' 115.2(14)
Li3 N2 C20' C21' 11.3(16)
C20 N2 C20' C29' 84(2)
Si2 N2 C20' C29' 129.8(11)
Li2 N2 C20' C29' -10.1(16)
Li3 N2 C20' C29' -114.0(12)
C20 N2 C20' Li3 -162(2)
Si2 N2 C20' Li3 -116.2(9)
Li2 N2 C20' Li3 103.9(9)
N3 Li3 C20' N2 0.6(18)
C38 Li3 C20' N2 153.3(11)
C21' Li3 C20' N2 168.9(16)
C39 Li3 C20' N2 177.0(14)
Si2 Li3 C20' N2 31.0(6)
Li1 Li3 C20' N2 -46.4(10)
Li2 Li3 C20' N2 -44.5(7)
Si3 Li3 C20' N2 23.8(9)
N3 Li3 C20' C21' -168(2)
N2 Li3 C20' C21' -168.9(16)
C38 Li3 C20' C21' -15.6(14)
C39 Li3 C20' C21' 8.1(17)
Si2 Li3 C20' C21' -137.8(12)
Li1 Li3 C20' C21' 144.7(13)
Li2 Li3 C20' C21' 146.6(13)
Si3 Li3 C20' C21' -145.1(12)
N3 Li3 C20' C29' 90(2)
N2 Li3 C20' C29' 89.6(11)
C38 Li3 C20' C29' -117.2(11)
C21' Li3 C20' C29' -101.6(16)
C39 Li3 C20' C29' -93.4(14)
Si2 Li3 C20' C29' 120.6(10)
Li1 Li3 C20' C29' 43.2(14)
Li2 Li3 C20' C29' 45.0(10)
Si3 Li3 C20' C29' 113.3(11)
N2 C20' C21' C22' -177.3(16)
C29' C20' C21' C22' -50(2)
Li3 C20' C21' C22' -169(2)
N2 C20' C21' Li3 -8.0(12)
C29' C20' C21' Li3 119.5(12)
N3 Li3 C21' C22' -86(10)
N2 Li3 C21' C22' 141(7)
C38 Li3 C21' C22' -59(7)
C39 Li3 C21' C22' -40(7)
C20' Li3 C21' C22' 135(7)
Si2 Li3 C21' C22' 170(6)
Li1 Li3 C21' C22' 77(7)
Li2 Li3 C21' C22' 106(7)
Si3 Li3 C21' C22' -164(6)
N3 Li3 C21' C20' 139(7)
N2 Li3 C21' C20' 6.3(9)
C38 Li3 C21' C20' 166.6(12)
C39 Li3 C21' C20' -175.0(11)
Si2 Li3 C21' C20' 35.8(10)
Li1 Li3 C21' C20' -58.0(18)
Li2 Li3 C21' C20' -28.4(11)
Si3 Li3 C21' C20' 61.4(18)
C20' C21' C22' C23' 70(2)
Li3 C21' C22' C23' -62(7)
C21' C22' C23' C24' -48(2)
C22' C23' C24' C25' -163.1(15)
C22' C23' C24' C29' 12(2)
C29' C24' C25' C26' 0.0
C23' C24' C25' C26' 174.9(15)
C24' C25' C26' C27' 0.0
C25' C26' C27' C28' 0.0
C26' C27' C28' C29' 0.0
C26' C27' C28' Li2 105.7(9)
N2 Li2 C28' C29' -43.7(7)
N1 Li2 C28' C29' 176.3(16)
C28 Li2 C28' C29' -131(2)
C29 Li2 C28' C29' -18.4(9)
Si1 Li2 C28' C29' -132.5(8)
Li3 Li2 C28' C29' -15.6(8)
Li1 Li2 C28' C29' 35(3)
Si2 Li2 C28' C29' -71.5(6)
N2 Li2 C28' C27' -167.1(6)
N1 Li2 C28' C27' 52.9(18)
C28 Li2 C28' C27' 105(2)
C29 Li2 C28' C27' -141.8(11)
Si1 Li2 C28' C27' 104.1(8)
Li3 Li2 C28' C27' -138.9(7)
Li1 Li2 C28' C27' -89(3)
Si2 Li2 C28' C27' 165.1(5)
C27' C28' C29' C24' 0.0
Li2 C28' C29' C24' -124.4(8)
C27' C28' C29' C20' 176.2(14)
Li2 C28' C29' C20' 51.8(11)
C25' C24' C29' C28' 0.0
C23' C24' C29' C28' -174.7(16)
C25' C24' C29' C20' -176.0(14)
C23' C24' C29' C20' 9.3(18)
N2 C20' C29' C28' -40.6(17)
C21' C20' C29' C28' -167.1(12)
Li3 C20' C29' C28' -87.6(13)
N2 C20' C29' C24' 135.5(12)
C21' C20' C29' C24' 9.0(18)
Li3 C20' C29' C24' 88.5(12)
C20' N2 C20 C29 -92(3)
Si2 N2 C20 C29 126.9(11)
Li2 N2 C20 C29 -0.4(17)
Li3 N2 C20 C29 -113.5(12)
C20' N2 C20 C21 30(2)
Si2 N2 C20 C21 -110.5(13)
Li2 N2 C20 C21 122.3(11)
Li3 N2 C20 C21 9.1(16)
N2 C20 C21 C22 -74.4(17)
C29 C20 C21 C22 44.9(19)
C20 C21 C22 C23 -64.5(18)
C21 C22 C23 C24 51.2(19)
C22 C23 C24 C25 155.9(11)
C22 C23 C24 C29 -23.4(18)
C29 C24 C25 C26 0.0
C23 C24 C25 C26 -179.4(12)
C24 C25 C26 C27 0.0
C25 C26 C27 C28 0.0
C26 C27 C28 C29 0.0
C26 C27 C28 Li2 83.3(6)
N2 Li2 C28 C29 -48.5(6)
N1 Li2 C28 C29 -175.1(11)
C28' Li2 C28 C29 41.2(17)
Si1 Li2 C28 C29 -139.7(6)
Li3 Li2 C28 C29 -29.9(7)
Li1 Li2 C28 C29 -72(13)
Si2 Li2 C28 C29 -79.2(5)
N2 Li2 C28 C27 -165.4(6)
N1 Li2 C28 C27 68.1(11)
C28' Li2 C28 C27 -75.7(16)
C29 Li2 C28 C27 -116.9(2)
Si1 Li2 C28 C27 103.4(6)
Li3 Li2 C28 C27 -146.8(7)
Li1 Li2 C28 C27 171(13)
Si2 Li2 C28 C27 164.0(5)
C27 C28 C29 C24 0.0
Li2 C28 C29 C24 -104.3(6)
C27 C28 C29 C20 174.9(12)
Li2 C28 C29 C20 70.5(10)
C27 C28 C29 Li2 104.3(6)
C25 C24 C29 C28 0.0
C23 C24 C29 C28 179.3(13)
C25 C24 C29 C20 -174.7(12)
C23 C24 C29 C20 4.6(15)
C25 C24 C29 Li2 -83.2(6)
C23 C24 C29 Li2 96.1(12)
N2 C20 C29 C28 -66.6(16)
C21 C20 C29 C28 170.1(11)
N2 C20 C29 C24 108.2(13)
C21 C20 C29 C24 -15.0(17)
N2 C20 C29 Li2 0.3(12)
C21 C20 C29 Li2 -122.9(14)
N2 Li2 C29 C28 122.9(7)
N1 Li2 C29 C28 20(4)
C28' Li2 C29 C28 -28.5(10)
Si1 Li2 C29 C28 57.6(8)
Li3 Li2 C29 C28 154.1(6)
Li1 Li2 C29 C28 173.4(13)
Si2 Li2 C29 C28 98.0(5)
N2 Li2 C29 C24 -120.3(6)
N1 Li2 C29 C24 137(4)
C28' Li2 C29 C24 88.4(10)
C28 Li2 C29 C24 116.9(2)
Si1 Li2 C29 C24 174.4(7)
Li3 Li2 C29 C24 -89.0(6)
Li1 Li2 C29 C24 -69.8(13)
Si2 Li2 C29 C24 -145.2(5)
N2 Li2 C29 C20 -0.2(10)
N1 Li2 C29 C20 -103(5)
C28' Li2 C29 C20 -151.6(15)
C28 Li2 C29 C20 -123.1(11)
Si1 Li2 C29 C20 -65.5(12)
Li3 Li2 C29 C20 31.0(10)
Li1 Li2 C29 C20 50.3(16)
Si2 Li2 C29 C20 -25.1(10)
Si3 N3 C30 C39 142.2(8)
Li3 N3 C30 C39 10.9(12)
Li1 N3 C30 C39 -96.8(11)
Si3 N3 C30 C31 -91.7(10)
Li3 N3 C30 C31 137.0(10)
Li1 N3 C30 C31 29.3(13)
C39 C30 C31 C32 38.9(12)
N3 C30 C31 C32 -85.1(12)
C30 C31 C32 C33 -62.2(11)
C31 C32 C33 C34 53.5(12)
C32 C33 C34 C35 157.4(10)
C32 C33 C34 C39 -22.9(13)
C39 C34 C35 C36 1.8(15)
C33 C34 C35 C36 -178.5(9)
C34 C35 C36 C37 -1.7(17)
C35 C36 C37 C38 0.6(18)
C36 C37 C38 C39 0.4(16)
C36 C37 C38 Li3 99.8(13)
N3 Li3 C38 C37 -161.2(11)
N2 Li3 C38 C37 54.8(19)
C21' Li3 C38 C37 22.5(12)
C39 Li3 C38 C37 -123.0(14)
C20' Li3 C38 C37 30.8(14)
Si2 Li3 C38 C37 106.2(12)
Li1 Li3 C38 C37 -130.7(11)
Li2 Li3 C38 C37 -54(3)
Si3 Li3 C38 C37 171.3(10)
N3 Li3 C38 C39 -38.2(9)
N2 Li3 C38 C39 177.8(15)
C21' Li3 C38 C39 145.5(10)
C20' Li3 C38 C39 153.8(10)
Si2 Li3 C38 C39 -130.8(9)
Li1 Li3 C38 C39 -7.7(11)
Li2 Li3 C38 C39 69(3)
Si3 Li3 C38 C39 -65.6(8)
C37 C38 C39 C34 -0.2(13)
Li3 C38 C39 C34 -118.1(8)
C37 C38 C39 C30 178.5(9)
Li3 C38 C39 C30 60.6(8)
C37 C38 C39 Li3 117.9(10)
C35 C34 C39 C38 -0.8(13)
C33 C34 C39 C38 179.4(8)
C35 C34 C39 C30 -179.5(9)
C33 C34 C39 C30 0.8(14)
C35 C34 C39 Li3 -79.8(12)
C33 C34 C39 Li3 100.5(11)
N3 C30 C39 C38 -61.9(11)
C31 C30 C39 C38 172.4(8)
N3 C30 C39 C34 116.7(10)
C31 C30 C39 C34 -8.9(12)
N3 C30 C39 Li3 -7.4(8)
C31 C30 C39 Li3 -133.0(8)
N3 Li3 C39 C38 135.2(10)
N2 Li3 C39 C38 -19(13)
C21' Li3 C39 C38 -38.2(11)
C20' Li3 C39 C38 -43.0(15)
Si2 Li3 C39 C38 80.5(12)
Li1 Li3 C39 C38 173.0(10)
Li2 Li3 C39 C38 -156.7(13)
Si3 Li3 C39 C38 115.5(8)
N3 Li3 C39 C34 -116.9(10)
N2 Li3 C39 C34 89(13)
C38 Li3 C39 C34 108.0(13)
C21' Li3 C39 C34 69.7(12)
C20' Li3 C39 C34 65.0(16)
Si2 Li3 C39 C34 -171.5(9)
Li1 Li3 C39 C34 -79.0(10)
Li2 Li3 C39 C34 -48.7(16)
Si3 Li3 C39 C34 -136.6(9)
N3 Li3 C39 C30 6.2(6)
N2 Li3 C39 C30 -148(13)
C38 Li3 C39 C30 -128.9(12)
C21' Li3 C39 C30 -167.2(9)
C20' Li3 C39 C30 -171.9(12)
Si2 Li3 C39 C30 -48.4(12)
Li1 Li3 C39 C30 44.1(7)
Li2 Li3 C39 C30 74.3(13)
Si3 Li3 C39 C30 -13.5(6)
